data_7004264
loop_
_publ_author_name
'Qi, Ruipeng'
'Liu, Bao'
'Xu, Xiaoping'
'Yang, Zijian'
'Yao, Yingming'
'Zhang, Yong'
'Shen, Qi'

_publ_section_title
;
 Synthesis, characterization and reactivity of heteroleptic rare earth
 metal bis(phenolate) complexes
;
_journal_issue 37
_journal_name_full 'Dalton Transactions'
_journal_page_first 5016
_journal_page_last 5024
_journal_paper_doi 10.1039/b804914a
_journal_year 2008
_chemical_formula_moiety 'C54 H77 O6 Yb, 2(0.5(C6H14))'
_chemical_formula_sum 'C60 H91 O6 Yb'
_chemical_formula_weight 1081.37
_chemical_name_systematic
;
?
;
_space_group_IT_number 2
_symmetry_cell_setting triclinic
_symmetry_Int_Tables_number 2
_symmetry_space_group_name_Hall '-P 1'
_symmetry_space_group_name_H-M 'P -1'
_atom_sites_solution_hydrogens geom
_atom_sites_solution_primary direct
_atom_sites_solution_secondary difmap
_audit_creation_method SHELXL-97
_cell_angle_alpha 106.815(3)
_cell_angle_beta 106.272(2)
_cell_angle_gamma 93.210(2)
_cell_formula_units_Z 2
_cell_length_a 12.4994(19)
_cell_length_b 14.861(2)
_cell_length_c 16.937(3)
_cell_measurement_reflns_used 11788
_cell_measurement_temperature 223(2)
_cell_measurement_theta_max 25.3
_cell_measurement_theta_min 3.1
_cell_volume 2858.6(8)
_computing_cell_refinement CrystalClear
_computing_data_collection CrystalClear
_computing_data_reduction CrystalStructure
_computing_structure_refinement 'SHELXL-97 (Sheldrick, 1997)'
_computing_structure_solution 'SHELXS-97 (Sheldrick, 1990)'
_diffrn_ambient_temperature 223(2)
_diffrn_detector_area_resol_mean 7.31
_diffrn_measured_fraction_theta_full 0.993
_diffrn_measured_fraction_theta_max 0.993
_diffrn_measurement_device_type 'Rigaku Mercury'
_diffrn_measurement_method \w
_diffrn_radiation_monochromator graphite
_diffrn_radiation_source 'fine-focus sealed tube'
_diffrn_radiation_type MoK\a
_diffrn_radiation_wavelength 0.71070
_diffrn_reflns_av_R_equivalents 0.0293
_diffrn_reflns_av_sigmaI/netI 0.0376
_diffrn_reflns_limit_h_max 15
_diffrn_reflns_limit_h_min -13
_diffrn_reflns_limit_k_max 17
_diffrn_reflns_limit_k_min -17
_diffrn_reflns_limit_l_max 20
_diffrn_reflns_limit_l_min -20
_diffrn_reflns_number 27901
_diffrn_reflns_theta_full 25.34
_diffrn_reflns_theta_max 25.34
_diffrn_reflns_theta_min 3.14
_exptl_absorpt_coefficient_mu 1.682
_exptl_absorpt_correction_T_max 0.668
_exptl_absorpt_correction_T_min 0.380
_exptl_absorpt_correction_type multi-scan
_exptl_absorpt_process_details 'Jacobson, R. (1998) Private communication'
_exptl_crystal_colour colorless
_exptl_crystal_density_diffrn 1.256
_exptl_crystal_density_method 'not measured'
_exptl_crystal_description block
_exptl_crystal_F_000 1138
_exptl_crystal_size_max 0.70
_exptl_crystal_size_mid 0.40
_exptl_crystal_size_min 0.24
_refine_diff_density_max 1.697
_refine_diff_density_min -2.301
_refine_diff_density_rms 0.101
_refine_ls_extinction_method none
_refine_ls_goodness_of_fit_ref 1.055
_refine_ls_hydrogen_treatment mixed
_refine_ls_matrix_type full
_refine_ls_number_parameters 566
_refine_ls_number_reflns 10375
_refine_ls_number_restraints 11
_refine_ls_restrained_S_all 1.076
_refine_ls_R_factor_all 0.0441
_refine_ls_R_factor_gt 0.0406
_refine_ls_shift/su_max 0.001
_refine_ls_shift/su_mean 0.000
_refine_ls_structure_factor_coef Fsqd
_refine_ls_weighting_details 'calc w=1/[\s^2^(Fo^2^)+(0.0455P)^2^+7.9800P] where P=(Fo^2^+2Fc^2^)/3'
_refine_ls_weighting_scheme calc
_refine_ls_wR_factor_gt 0.0981
_refine_ls_wR_factor_ref 0.1008
_reflns_number_gt 9725
_reflns_number_total 10375
_reflns_threshold_expression >2sigma(I)
_cod_data_source_file b804914a.txt
_cod_data_source_block complex5
_cod_original_cell_volume 2858.5(8)
_cod_database_code 7004264

loop_
_symmetry_equiv_pos_as_xyz
'x, y, z'
'-x, -y, -z'

loop_
_atom_site_label
_atom_site_type_symbol
_atom_site_fract_x
_atom_site_fract_y
_atom_site_fract_z
_atom_site_U_iso_or_equiv
_atom_site_adp_type
_atom_site_occupancy
_atom_site_symmetry_multiplicity
_atom_site_calc_flag
_atom_site_refinement_flags
_atom_site_disorder_assembly
_atom_site_disorder_group
Yb1 Yb 0.915184(14) 0.202716(12) 0.244358(11) 0.02377(7) Uani 1 1 d . . .
O1 O 0.8877(2) 0.2205(2) 0.12395(18) 0.0288(6) Uani 1 1 d . . .
O2 O 0.8012(3) 0.0695(2) 0.20760(18) 0.0306(7) Uani 1 1 d . . .
O3 O 1.0581(2) 0.2743(2) 0.34582(18) 0.0292(6) Uani 1 1 d . . .
O4 O 0.8223(3) 0.1895(2) 0.34476(19) 0.0310(7) Uani 1 1 d D . .
H4A H 0.800(4) 0.1348(18) 0.315(3) 0.037 Uiso 1 1 d D . .
O5 O 1.0439(3) 0.1020(2) 0.20619(19) 0.0338(7) Uani 1 1 d . . .
O6 O 0.8506(3) 0.3510(2) 0.2809(2) 0.0377(8) Uani 1 1 d . . .
C1 C 0.8245(4) 0.2162(3) 0.0438(3) 0.0256(9) Uani 1 1 d . . .
C2 C 0.8675(4) 0.2590(3) -0.0076(3) 0.0296(9) Uani 1 1 d . . .
C3 C 0.7951(4) 0.2496(4) -0.0907(3) 0.0413(12) Uani 1 1 d . . .
H3 H 0.8224 0.2770 -0.1262 0.050 Uiso 1 1 calc R . .
C4 C 0.6858(4) 0.2023(4) -0.1230(3) 0.0461(13) Uani 1 1 d . . .
C5 C 0.6456(4) 0.1631(4) -0.0705(3) 0.0413(12) Uani 1 1 d . . .
H5 H 0.5708 0.1321 -0.0909 0.050 Uiso 1 1 calc R . .
C6 C 0.7130(4) 0.1684(3) 0.0119(3) 0.0295(9) Uani 1 1 d . . .
C7 C 0.7452(4) -0.0017(3) 0.1331(3) 0.0285(9) Uani 1 1 d . . .
C8 C 0.7454(4) -0.0985(3) 0.1288(3) 0.0296(9) Uani 1 1 d . . .
C9 C 0.6945(4) -0.1661(3) 0.0479(3) 0.0345(10) Uani 1 1 d . . .
H9 H 0.6950 -0.2307 0.0433 0.041 Uiso 1 1 calc R . .
C10 C 0.6426(4) -0.1432(4) -0.0266(3) 0.0371(11) Uani 1 1 d . . .
C11 C 0.6376(4) -0.0494(3) -0.0184(3) 0.0324(10) Uani 1 1 d . . .
H11 H 0.6004 -0.0328 -0.0675 0.039 Uiso 1 1 calc R . .
C12 C 0.6857(3) 0.0223(3) 0.0603(3) 0.0281(9) Uani 1 1 d . . .
C13 C 0.6650(4) 0.1236(3) 0.0664(3) 0.0301(9) Uani 1 1 d . . .
H13A H 0.5835 0.1242 0.0496 0.036 Uiso 1 1 calc R . .
H13B H 0.6968 0.1634 0.1272 0.036 Uiso 1 1 calc R . .
C14 C 0.9868(4) 0.3143(3) 0.0246(3) 0.0344(10) Uani 1 1 d . . .
C15 C 1.0133(5) 0.3552(4) -0.0426(4) 0.0508(14) Uani 1 1 d . . .
H15A H 1.0051 0.3038 -0.0955 0.076 Uiso 1 1 calc R . .
H15B H 1.0900 0.3884 -0.0196 0.076 Uiso 1 1 calc R . .
H15C H 0.9615 0.3991 -0.0550 0.076 Uiso 1 1 calc R . .
C16 C 1.0746(4) 0.2501(4) 0.0453(3) 0.0427(12) Uani 1 1 d . . .
H16A H 1.0636 0.2264 0.0906 0.064 Uiso 1 1 calc R . .
H16B H 1.1496 0.2862 0.0650 0.064 Uiso 1 1 calc R . .
H16C H 1.0665 0.1971 -0.0064 0.064 Uiso 1 1 calc R . .
C17 C 1.0007(5) 0.3993(4) 0.1066(3) 0.0435(12) Uani 1 1 d . . .
H17A H 0.9455 0.4405 0.0933 0.065 Uiso 1 1 calc R . .
H17B H 1.0760 0.4347 0.1260 0.065 Uiso 1 1 calc R . .
H17C H 0.9894 0.3761 0.1521 0.065 Uiso 1 1 calc R . .
C18 C 0.6122(6) 0.1957(6) -0.2132(4) 0.076(2) Uani 1 1 d . . .
H18A H 0.5764 0.1305 -0.2445 0.115 Uiso 1 1 calc R . .
H18B H 0.6584 0.2159 -0.2442 0.115 Uiso 1 1 calc R . .
H18C H 0.5548 0.2365 -0.2086 0.115 Uiso 1 1 calc R . .
C19 C 0.7961(4) -0.1283(3) 0.2095(3) 0.0374(11) Uani 1 1 d . . .
C20 C 0.7753(5) -0.2362(4) 0.1902(4) 0.0519(14) Uani 1 1 d . . .
H20A H 0.6950 -0.2590 0.1651 0.078 Uiso 1 1 calc R . .
H20B H 0.8037 -0.2513 0.2436 0.078 Uiso 1 1 calc R . .
H20C H 0.8139 -0.2668 0.1496 0.078 Uiso 1 1 calc R . .
C21 C 0.7416(6) -0.0846(4) 0.2801(4) 0.0559(15) Uani 1 1 d . . .
H21A H 0.7609 -0.0160 0.2999 0.084 Uiso 1 1 calc R . .
H21B H 0.7693 -0.1085 0.3285 0.084 Uiso 1 1 calc R . .
H21C H 0.6604 -0.1019 0.2563 0.084 Uiso 1 1 calc R . .
C22 C 0.9241(5) -0.0975(4) 0.2456(4) 0.0509(14) Uani 1 1 d . . .
H22A H 0.9588 -0.1291 0.2025 0.076 Uiso 1 1 calc R . .
H22B H 0.9537 -0.1148 0.2977 0.076 Uiso 1 1 calc R . .
H22C H 0.9409 -0.0292 0.2593 0.076 Uiso 1 1 calc R . .
C23 C 0.5923(5) -0.2209(4) -0.1131(3) 0.0529(14) Uani 1 1 d . . .
H23A H 0.5372 -0.2658 -0.1082 0.079 Uiso 1 1 calc R . .
H23B H 0.6517 -0.2537 -0.1295 0.079 Uiso 1 1 calc R . .
H23C H 0.5561 -0.1930 -0.1570 0.079 Uiso 1 1 calc R . .
C24 C 1.1442(3) 0.2935(3) 0.4196(3) 0.0254(9) Uani 1 1 d . . .
C25 C 1.2417(4) 0.3582(3) 0.4372(3) 0.0268(9) Uani 1 1 d . . .
C26 C 1.3276(4) 0.3723(3) 0.5152(3) 0.0323(10) Uani 1 1 d . . .
H26 H 1.3924 0.4160 0.5282 0.039 Uiso 1 1 calc R . .
C27 C 1.3223(4) 0.3254(4) 0.5741(3) 0.0358(11) Uani 1 1 d . . .
C28 C 1.2257(4) 0.2624(3) 0.5546(3) 0.0327(10) Uani 1 1 d . . .
H28 H 1.2207 0.2293 0.5934 0.039 Uiso 1 1 calc R . .
C29 C 1.1357(4) 0.2465(3) 0.4796(3) 0.0271(9) Uani 1 1 d . . .
C30 C 0.8310(4) 0.2125(3) 0.4324(3) 0.0281(9) Uani 1 1 d . . .
C31 C 0.7363(4) 0.2348(3) 0.4594(3) 0.0305(9) Uani 1 1 d . . .
C32 C 0.7540(4) 0.2639(3) 0.5482(3) 0.0354(10) Uani 1 1 d . . .
H32 H 0.6927 0.2798 0.5686 0.042 Uiso 1 1 calc R . .
C33 C 0.8587(4) 0.2705(3) 0.6086(3) 0.0364(11) Uani 1 1 d . . .
C34 C 0.9479(4) 0.2452(3) 0.5785(3) 0.0340(10) Uani 1 1 d . . .
H34 H 1.0188 0.2490 0.6185 0.041 Uiso 1 1 calc R . .
C35 C 0.9354(4) 0.2141(3) 0.4901(3) 0.0286(9) Uani 1 1 d . . .
C36 C 1.0330(4) 0.1754(3) 0.4604(3) 0.0311(10) Uani 1 1 d . . .
H36A H 1.0570 0.1268 0.4874 0.037 Uiso 1 1 calc R . .
H36B H 1.0047 0.1437 0.3975 0.037 Uiso 1 1 calc R . .
C37 C 1.2543(4) 0.4095(3) 0.3730(3) 0.0324(10) Uani 1 1 d . . .
C38 C 1.3665(4) 0.4762(4) 0.4064(3) 0.0454(12) Uani 1 1 d . . .
H38A H 1.3723 0.5223 0.4619 0.068 Uiso 1 1 calc R . .
H38B H 1.3700 0.5090 0.3651 0.068 Uiso 1 1 calc R . .
H38C H 1.4282 0.4394 0.4135 0.068 Uiso 1 1 calc R . .
C39 C 1.2514(4) 0.3389(4) 0.2860(3) 0.0439(12) Uani 1 1 d . . .
H39A H 1.3144 0.3036 0.2948 0.066 Uiso 1 1 calc R . .
H39B H 1.2568 0.3732 0.2461 0.066 Uiso 1 1 calc R . .
H39C H 1.1813 0.2950 0.2619 0.066 Uiso 1 1 calc R . .
C40 C 1.1602(4) 0.4703(4) 0.3571(4) 0.0430(12) Uani 1 1 d . . .
H40A H 1.0881 0.4293 0.3285 0.064 Uiso 1 1 calc R . .
H40B H 1.1736 0.5065 0.3205 0.064 Uiso 1 1 calc R . .
H40C H 1.1595 0.5136 0.4121 0.064 Uiso 1 1 calc R . .
C41 C 1.4197(5) 0.3394(5) 0.6551(4) 0.0589(16) Uani 1 1 d . . .
H41A H 1.3920 0.3242 0.6985 0.088 Uiso 1 1 calc R . .
H41B H 1.4559 0.4050 0.6775 0.088 Uiso 1 1 calc R . .
H41C H 1.4738 0.2979 0.6415 0.088 Uiso 1 1 calc R . .
C42 C 0.6171(4) 0.2261(3) 0.3950(3) 0.0340(10) Uani 1 1 d . . .
C43 C 0.5279(4) 0.2408(4) 0.4420(4) 0.0462(13) Uani 1 1 d . . .
H43A H 0.4542 0.2331 0.4000 0.069 Uiso 1 1 calc R . .
H43B H 0.5450 0.3044 0.4835 0.069 Uiso 1 1 calc R . .
H43C H 0.5280 0.1944 0.4721 0.069 Uiso 1 1 calc R . .
C44 C 0.5809(4) 0.1273(4) 0.3259(4) 0.0488(13) Uani 1 1 d . . .
H44A H 0.5992 0.0788 0.3533 0.073 Uiso 1 1 calc R . .
H44B H 0.6204 0.1230 0.2834 0.073 Uiso 1 1 calc R . .
H44C H 0.5003 0.1179 0.2973 0.073 Uiso 1 1 calc R . .
C45 C 0.6146(4) 0.3024(4) 0.3501(3) 0.0405(11) Uani 1 1 d . . .
H45A H 0.6658 0.2920 0.3157 0.061 Uiso 1 1 calc R . .
H45B H 0.6377 0.3648 0.3936 0.061 Uiso 1 1 calc R . .
H45C H 0.5388 0.2986 0.3127 0.061 Uiso 1 1 calc R . .
C46 C 0.8730(5) 0.3016(5) 0.7048(3) 0.0536(15) Uani 1 1 d . . .
H46A H 0.8777 0.2466 0.7249 0.080 Uiso 1 1 calc R . .
H46B H 0.8088 0.3312 0.7152 0.080 Uiso 1 1 calc R . .
H46C H 0.9414 0.3469 0.7360 0.080 Uiso 1 1 calc R . .
C47 C 1.1502(5) 0.0897(5) 0.2614(4) 0.0596(8) Uani 1 1 d D . .
H47A H 1.1369 0.0549 0.2997 0.072 Uiso 1 1 calc R . .
H47B H 1.1953 0.1516 0.2973 0.072 Uiso 1 1 calc R . .
C48 C 1.2087(5) 0.0355(5) 0.2035(4) 0.0596(8) Uani 1 1 d D . .
H48A H 1.2255 -0.0230 0.2169 0.072 Uiso 1 1 calc R . .
H48B H 1.2799 0.0733 0.2113 0.072 Uiso 1 1 calc R . .
C49 C 1.1343(5) 0.0122(5) 0.1127(4) 0.0596(8) Uani 1 1 d D . .
H49A H 1.1283 -0.0555 0.0813 0.072 Uiso 1 1 calc R . .
H49B H 1.1640 0.0495 0.0823 0.072 Uiso 1 1 calc R . .
C50 C 1.0224(5) 0.0365(5) 0.1190(4) 0.0596(8) Uani 1 1 d . . .
H50A H 0.9881 0.0667 0.0756 0.072 Uiso 1 1 calc R . .
H50B H 0.9714 -0.0207 0.1098 0.072 Uiso 1 1 calc R . .
C51 C 0.7822(7) 0.3962(4) 0.2236(5) 0.0709(10) Uani 1 1 d . . .
H51A H 0.7017 0.3778 0.2133 0.085 Uiso 1 1 calc R . .
H51B H 0.7972 0.3795 0.1677 0.085 Uiso 1 1 calc R . .
C52 C 0.8181(7) 0.5004(4) 0.2720(4) 0.0709(10) Uani 1 1 d D . .
H52A H 0.8720 0.5269 0.2493 0.085 Uiso 1 1 calc R . .
H52B H 0.7525 0.5339 0.2644 0.085 Uiso 1 1 calc R . .
C53 C 0.8703(7) 0.5132(4) 0.3643(4) 0.0709(10) Uani 1 1 d D . .
H53A H 0.8220 0.5426 0.3980 0.085 Uiso 1 1 calc R . .
H53B H 0.9437 0.5538 0.3864 0.085 Uiso 1 1 calc R . .
C54 C 0.8842(7) 0.4163(4) 0.3705(5) 0.0709(10) Uani 1 1 d . . .
H54A H 0.9627 0.4142 0.4010 0.085 Uiso 1 1 calc R . .
H54B H 0.8362 0.3986 0.4022 0.085 Uiso 1 1 calc R . .
C55 C 0.5543(6) -0.0099(7) 0.4927(6) 0.102(3) Uiso 1 1 d D . .
H55A H 0.5618 0.0163 0.4473 0.122 Uiso 1 1 calc R . .
H55B H 0.5496 -0.0790 0.4694 0.122 Uiso 1 1 calc R . .
C56 C 0.6600(10) 0.0257(9) 0.5668(8) 0.141(4) Uiso 1 1 d D . .
H56A H 0.6574 -0.0054 0.6102 0.170 Uiso 1 1 calc R . .
H56B H 0.6631 0.0941 0.5939 0.170 Uiso 1 1 calc R . .
C57 C 0.7655(7) 0.0095(6) 0.5433(6) 0.091(2) Uiso 1 1 d . . .
H57A H 0.7656 -0.0582 0.5195 0.136 Uiso 1 1 calc R . .
H57B H 0.8303 0.0363 0.5947 0.136 Uiso 1 1 calc R . .
H57C H 0.7691 0.0399 0.5004 0.136 Uiso 1 1 calc R . .
C58 C 0.668(5) 0.488(5) 0.883(4) 0.255(10) Uiso 0.50 1 d PD . .
C59 C 0.637(4) 0.493(5) 0.965(3) 0.255(10) Uiso 0.50 1 d PD . .
C60 C 0.512(4) 0.497(4) 0.939(3) 0.255(10) Uiso 0.50 1 d PD . .
C61 C 0.477(5) 0.476(4) 1.013(4) 0.255(10) Uiso 0.50 1 d PD . .
C62 C 0.387(4) 0.540(4) 1.017(3) 0.255(10) Uiso 0.50 1 d PD . .
C63 C 0.362(6) 0.523(5) 1.096(4) 0.255(10) Uiso 0.50 1 d PD . .

loop_
_atom_site_aniso_label
_atom_site_aniso_U_11
_atom_site_aniso_U_22
_atom_site_aniso_U_33
_atom_site_aniso_U_23
_atom_site_aniso_U_13
_atom_site_aniso_U_12
Yb1 0.02362(11) 0.02536(11) 0.02124(11) 0.00701(7) 0.00585(7) 0.00268(7)
O1 0.0311(16) 0.0337(16) 0.0209(15) 0.0102(13) 0.0060(13) 0.0034(13)
O2 0.0381(17) 0.0265(15) 0.0236(15) 0.0043(12) 0.0091(13) -0.0018(13)
O3 0.0297(16) 0.0300(16) 0.0226(15) 0.0053(12) 0.0035(13) 0.0022(13)
O4 0.0340(17) 0.0310(16) 0.0254(16) 0.0048(13) 0.0104(14) -0.0005(14)
O5 0.0322(17) 0.0346(17) 0.0292(16) 0.0024(13) 0.0072(13) 0.0138(14)
O6 0.047(2) 0.0289(17) 0.0393(18) 0.0102(14) 0.0163(16) 0.0133(15)
C1 0.027(2) 0.027(2) 0.020(2) 0.0058(17) 0.0044(17) 0.0074(17)
C2 0.034(2) 0.031(2) 0.025(2) 0.0104(18) 0.0095(19) 0.0084(19)
C3 0.049(3) 0.049(3) 0.032(3) 0.023(2) 0.012(2) 0.009(2)
C4 0.041(3) 0.059(3) 0.035(3) 0.023(2) -0.001(2) 0.003(3)
C5 0.033(3) 0.048(3) 0.038(3) 0.016(2) 0.001(2) 0.005(2)
C6 0.026(2) 0.033(2) 0.029(2) 0.0110(19) 0.0076(18) 0.0095(18)
C7 0.027(2) 0.033(2) 0.025(2) 0.0055(18) 0.0112(18) 0.0024(18)
C8 0.025(2) 0.030(2) 0.033(2) 0.0080(19) 0.0108(19) 0.0021(18)
C9 0.031(2) 0.031(2) 0.037(3) 0.002(2) 0.012(2) 0.0044(19)
C10 0.027(2) 0.043(3) 0.030(2) -0.003(2) 0.007(2) 0.003(2)
C11 0.027(2) 0.041(3) 0.028(2) 0.009(2) 0.0099(19) 0.005(2)
C12 0.022(2) 0.035(2) 0.029(2) 0.0093(19) 0.0119(18) 0.0029(18)
C13 0.024(2) 0.035(2) 0.032(2) 0.0098(19) 0.0103(18) 0.0057(18)
C14 0.040(3) 0.035(3) 0.030(2) 0.012(2) 0.013(2) 0.002(2)
C15 0.055(3) 0.057(3) 0.046(3) 0.024(3) 0.019(3) -0.003(3)
C16 0.032(3) 0.051(3) 0.047(3) 0.015(2) 0.015(2) 0.007(2)
C17 0.049(3) 0.035(3) 0.040(3) 0.008(2) 0.011(2) -0.004(2)
C18 0.062(4) 0.115(6) 0.047(4) 0.047(4) -0.010(3) -0.004(4)
C19 0.043(3) 0.032(2) 0.036(3) 0.011(2) 0.012(2) 0.002(2)
C20 0.063(4) 0.039(3) 0.055(3) 0.021(3) 0.015(3) 0.006(3)
C21 0.085(4) 0.050(3) 0.051(3) 0.027(3) 0.036(3) 0.016(3)
C22 0.050(3) 0.049(3) 0.050(3) 0.026(3) -0.001(3) 0.003(3)
C23 0.053(3) 0.053(3) 0.034(3) -0.005(2) 0.003(2) 0.009(3)
C24 0.024(2) 0.027(2) 0.021(2) 0.0027(17) 0.0047(17) 0.0085(17)
C25 0.026(2) 0.029(2) 0.023(2) 0.0027(17) 0.0086(17) 0.0074(17)
C26 0.021(2) 0.041(3) 0.029(2) 0.004(2) 0.0057(18) 0.0067(19)
C27 0.029(2) 0.049(3) 0.027(2) 0.011(2) 0.0050(19) 0.010(2)
C28 0.035(2) 0.038(3) 0.028(2) 0.015(2) 0.0073(19) 0.017(2)
C29 0.029(2) 0.026(2) 0.026(2) 0.0076(17) 0.0087(18) 0.0113(18)
C30 0.035(2) 0.025(2) 0.026(2) 0.0083(17) 0.0116(19) 0.0025(18)
C31 0.032(2) 0.030(2) 0.032(2) 0.0124(19) 0.0114(19) 0.0052(19)
C32 0.042(3) 0.037(3) 0.035(3) 0.016(2) 0.020(2) 0.012(2)
C33 0.048(3) 0.038(3) 0.028(2) 0.014(2) 0.015(2) 0.008(2)
C34 0.035(2) 0.038(3) 0.031(2) 0.017(2) 0.007(2) 0.006(2)
C35 0.032(2) 0.027(2) 0.029(2) 0.0118(18) 0.0100(19) 0.0049(18)
C36 0.032(2) 0.029(2) 0.034(2) 0.0116(19) 0.010(2) 0.0076(19)
C37 0.028(2) 0.036(2) 0.026(2) 0.0056(19) 0.0037(18) -0.0018(19)
C38 0.039(3) 0.050(3) 0.045(3) 0.018(2) 0.009(2) -0.005(2)
C39 0.038(3) 0.065(3) 0.024(2) 0.005(2) 0.013(2) 0.005(2)
C40 0.037(3) 0.041(3) 0.053(3) 0.021(2) 0.011(2) 0.006(2)
C41 0.036(3) 0.094(5) 0.040(3) 0.027(3) -0.003(2) 0.006(3)
C42 0.030(2) 0.039(3) 0.037(3) 0.016(2) 0.013(2) 0.008(2)
C43 0.034(3) 0.059(3) 0.054(3) 0.026(3) 0.017(2) 0.012(2)
C44 0.033(3) 0.048(3) 0.055(3) 0.007(3) 0.008(2) -0.003(2)
C45 0.034(3) 0.048(3) 0.044(3) 0.021(2) 0.011(2) 0.010(2)
C46 0.066(4) 0.071(4) 0.031(3) 0.020(3) 0.021(3) 0.017(3)
C47 0.0508(17) 0.071(2) 0.0460(16) 0.0001(14) 0.0136(14) 0.0242(15)
C48 0.0508(17) 0.071(2) 0.0460(16) 0.0001(14) 0.0136(14) 0.0242(15)
C49 0.0508(17) 0.071(2) 0.0460(16) 0.0001(14) 0.0136(14) 0.0242(15)
C50 0.0508(17) 0.071(2) 0.0460(16) 0.0001(14) 0.0136(14) 0.0242(15)
C51 0.101(3) 0.0430(17) 0.077(2) 0.0182(17) 0.039(2) 0.0258(18)
C52 0.101(3) 0.0430(17) 0.077(2) 0.0182(17) 0.039(2) 0.0258(18)
C53 0.101(3) 0.0430(17) 0.077(2) 0.0182(17) 0.039(2) 0.0258(18)
C54 0.101(3) 0.0430(17) 0.077(2) 0.0182(17) 0.039(2) 0.0258(18)

loop_
_atom_type_symbol
_atom_type_description
_atom_type_scat_dispersion_real
_atom_type_scat_dispersion_imag
_atom_type_scat_source
C C 0.0033 0.0016 'International Tables Vol C Tables 4.2.6.8 and 6.1.1.4'
H H 0.0000 0.0000 'International Tables Vol C Tables 4.2.6.8 and 6.1.1.4'
O O 0.0106 0.0060 'International Tables Vol C Tables 4.2.6.8 and 6.1.1.4'
Yb Yb -0.3850 5.5486 'International Tables Vol C Tables 4.2.6.8 and 6.1.1.4'

loop_
_geom_angle_atom_site_label_1
_geom_angle_atom_site_label_2
_geom_angle_atom_site_label_3
_geom_angle
_geom_angle_site_symmetry_1
_geom_angle_site_symmetry_3
_geom_angle_publ_flag
O1 Yb1 O3 120.33(12) . . ?
O1 Yb1 O2 99.84(11) . . ?
O3 Yb1 O2 135.97(11) . . ?
O1 Yb1 O5 85.97(11) . . ?
O3 Yb1 O5 81.54(11) . . ?
O2 Yb1 O5 84.29(11) . . ?
O1 Yb1 O4 142.26(11) . . ?
O3 Yb1 O4 89.87(11) . . ?
O2 Yb1 O4 64.13(10) . . ?
O5 Yb1 O4 123.12(11) . . ?
O1 Yb1 O6 84.10(11) . . ?
O3 Yb1 O6 83.11(12) . . ?
O2 Yb1 O6 120.80(12) . . ?
O5 Yb1 O6 154.25(12) . . ?
O4 Yb1 O6 77.26(11) . . ?
O1 Yb1 H4A 135.3(11) . . ?
O3 Yb1 H4A 103.4(10) . . ?
O2 Yb1 H4A 45.1(6) . . ?
O5 Yb1 H4A 111.0(10) . . ?
O4 Yb1 H4A 19.2(5) . . ?
O6 Yb1 H4A 92.6(9) . . ?
C1 O1 Yb1 154.7(3) . . ?
C7 O2 Yb1 136.8(3) . . ?
C24 O3 Yb1 159.8(3) . . ?
C30 O4 Yb1 145.3(3) . . ?
C30 O4 H4A 118(4) . . ?
Yb1 O4 H4A 87(4) . . ?
C47 O5 C50 109.0(4) . . ?
C47 O5 Yb1 128.5(3) . . ?
C50 O5 Yb1 122.5(3) . . ?
C51 O6 C54 109.0(4) . . ?
C51 O6 Yb1 128.5(3) . . ?
C54 O6 Yb1 122.3(3) . . ?
O1 C1 C6 118.5(4) . . ?
O1 C1 C2 121.4(4) . . ?
C6 C1 C2 120.1(4) . . ?
C3 C2 C1 117.0(4) . . ?
C3 C2 C14 120.6(4) . . ?
C1 C2 C14 122.4(4) . . ?
C4 C3 C2 123.5(5) . . ?
C4 C3 H3 118.3 . . ?
C2 C3 H3 118.3 . . ?
C5 C4 C3 118.1(4) . . ?
C5 C4 C18 121.4(5) . . ?
C3 C4 C18 120.5(5) . . ?
C4 C5 C6 121.5(5) . . ?
C4 C5 H5 119.2 . . ?
C6 C5 H5 119.2 . . ?
C5 C6 C1 119.8(4) . . ?
C5 C6 C13 119.4(4) . . ?
C1 C6 C13 120.8(4) . . ?
O2 C7 C12 118.7(4) . . ?
O2 C7 C8 121.0(4) . . ?
C12 C7 C8 120.3(4) . . ?
C9 C8 C7 116.8(4) . . ?
C9 C8 C19 121.0(4) . . ?
C7 C8 C19 122.2(4) . . ?
C8 C9 C10 123.4(4) . . ?
C8 C9 H9 118.3 . . ?
C10 C9 H9 118.3 . . ?
C11 C10 C9 117.8(4) . . ?
C11 C10 C23 121.9(5) . . ?
C9 C10 C23 120.3(5) . . ?
C10 C11 C12 122.1(4) . . ?
C10 C11 H11 118.9 . . ?
C12 C11 H11 118.9 . . ?
C11 C12 C7 119.1(4) . . ?
C11 C12 C13 118.8(4) . . ?
C7 C12 C13 121.9(4) . . ?
C6 C13 C12 116.1(4) . . ?
C6 C13 H13A 108.3 . . ?
C12 C13 H13A 108.3 . . ?
C6 C13 H13B 108.3 . . ?
C12 C13 H13B 108.3 . . ?
H13A C13 H13B 107.4 . . ?
C16 C14 C2 110.7(4) . . ?
C16 C14 C15 107.2(4) . . ?
C2 C14 C15 112.6(4) . . ?
C16 C14 C17 109.4(4) . . ?
C2 C14 C17 109.9(4) . . ?
C15 C14 C17 106.9(4) . . ?
C14 C15 H15A 109.5 . . ?
C14 C15 H15B 109.5 . . ?
H15A C15 H15B 109.5 . . ?
C14 C15 H15C 109.5 . . ?
H15A C15 H15C 109.5 . . ?
H15B C15 H15C 109.5 . . ?
C14 C16 H16A 109.5 . . ?
C14 C16 H16B 109.5 . . ?
H16A C16 H16B 109.5 . . ?
C14 C16 H16C 109.5 . . ?
H16A C16 H16C 109.5 . . ?
H16B C16 H16C 109.5 . . ?
C14 C17 H17A 109.5 . . ?
C14 C17 H17B 109.5 . . ?
H17A C17 H17B 109.5 . . ?
C14 C17 H17C 109.5 . . ?
H17A C17 H17C 109.5 . . ?
H17B C17 H17C 109.5 . . ?
C4 C18 H18A 109.5 . . ?
C4 C18 H18B 109.5 . . ?
H18A C18 H18B 109.5 . . ?
C4 C18 H18C 109.5 . . ?
H18A C18 H18C 109.5 . . ?
H18B C18 H18C 109.5 . . ?
C20 C19 C22 106.9(4) . . ?
C20 C19 C8 112.4(4) . . ?
C22 C19 C8 111.0(4) . . ?
C20 C19 C21 106.4(4) . . ?
C22 C19 C21 109.7(5) . . ?
C8 C19 C21 110.3(4) . . ?
C19 C20 H20A 109.5 . . ?
C19 C20 H20B 109.5 . . ?
H20A C20 H20B 109.5 . . ?
C19 C20 H20C 109.5 . . ?
H20A C20 H20C 109.5 . . ?
H20B C20 H20C 109.5 . . ?
C19 C21 H21A 109.5 . . ?
C19 C21 H21B 109.5 . . ?
H21A C21 H21B 109.5 . . ?
C19 C21 H21C 109.5 . . ?
H21A C21 H21C 109.5 . . ?
H21B C21 H21C 109.5 . . ?
C19 C22 H22A 109.5 . . ?
C19 C22 H22B 109.5 . . ?
H22A C22 H22B 109.5 . . ?
C19 C22 H22C 109.5 . . ?
H22A C22 H22C 109.5 . . ?
H22B C22 H22C 109.5 . . ?
C10 C23 H23A 109.5 . . ?
C10 C23 H23B 109.5 . . ?
H23A C23 H23B 109.5 . . ?
C10 C23 H23C 109.5 . . ?
H23A C23 H23C 109.5 . . ?
H23B C23 H23C 109.5 . . ?
O3 C24 C29 118.2(4) . . ?
O3 C24 C25 121.5(4) . . ?
C29 C24 C25 120.3(4) . . ?
C26 C25 C24 117.2(4) . . ?
C26 C25 C37 121.2(4) . . ?
C24 C25 C37 121.6(4) . . ?
C27 C26 C25 123.6(4) . . ?
C27 C26 H26 118.2 . . ?
C25 C26 H26 118.2 . . ?
C28 C27 C26 117.5(4) . . ?
C28 C27 C41 120.9(5) . . ?
C26 C27 C41 121.6(5) . . ?
C27 C28 C29 122.1(4) . . ?
C27 C28 H28 118.9 . . ?
C29 C28 H28 118.9 . . ?
C28 C29 C24 119.2(4) . . ?
C28 C29 C36 120.1(4) . . ?
C24 C29 C36 120.6(4) . . ?
C35 C30 O4 117.5(4) . . ?
C35 C30 C31 122.6(4) . . ?
O4 C30 C31 119.8(4) . . ?
C32 C31 C30 116.3(4) . . ?
C32 C31 C42 120.7(4) . . ?
C30 C31 C42 123.0(4) . . ?
C31 C32 C33 122.9(4) . . ?
C31 C32 H32 118.5 . . ?
C33 C32 H32 118.5 . . ?
C34 C33 C32 118.4(4) . . ?
C34 C33 C46 120.9(5) . . ?
C32 C33 C46 120.7(4) . . ?
C33 C34 C35 121.5(4) . . ?
C33 C34 H34 119.2 . . ?
C35 C34 H34 119.2 . . ?
C30 C35 C34 118.1(4) . . ?
C30 C35 C36 122.7(4) . . ?
C34 C35 C36 119.0(4) . . ?
C29 C36 C35 116.9(4) . . ?
C29 C36 H36A 108.1 . . ?
C35 C36 H36A 108.1 . . ?
C29 C36 H36B 108.1 . . ?
C35 C36 H36B 108.1 . . ?
H36A C36 H36B 107.3 . . ?
C38 C37 C39 106.4(4) . . ?
C38 C37 C25 112.0(4) . . ?
C39 C37 C25 111.4(4) . . ?
C38 C37 C40 107.1(4) . . ?
C39 C37 C40 108.9(4) . . ?
C25 C37 C40 110.8(4) . . ?
C37 C38 H38A 109.5 . . ?
C37 C38 H38B 109.5 . . ?
H38A C38 H38B 109.5 . . ?
C37 C38 H38C 109.5 . . ?
H38A C38 H38C 109.5 . . ?
H38B C38 H38C 109.5 . . ?
C37 C39 H39A 109.5 . . ?
C37 C39 H39B 109.5 . . ?
H39A C39 H39B 109.5 . . ?
C37 C39 H39C 109.5 . . ?
H39A C39 H39C 109.5 . . ?
H39B C39 H39C 109.5 . . ?
C37 C40 H40A 109.5 . . ?
C37 C40 H40B 109.5 . . ?
H40A C40 H40B 109.5 . . ?
C37 C40 H40C 109.5 . . ?
H40A C40 H40C 109.5 . . ?
H40B C40 H40C 109.5 . . ?
C27 C41 H41A 109.5 . . ?
C27 C41 H41B 109.5 . . ?
H41A C41 H41B 109.5 . . ?
C27 C41 H41C 109.5 . . ?
H41A C41 H41C 109.5 . . ?
H41B C41 H41C 109.5 . . ?
C43 C42 C45 107.2(4) . . ?
C43 C42 C44 107.0(4) . . ?
C45 C42 C44 109.3(4) . . ?
C43 C42 C31 111.3(4) . . ?
C45 C42 C31 110.2(4) . . ?
C44 C42 C31 111.7(4) . . ?
C42 C43 H43A 109.5 . . ?
C42 C43 H43B 109.5 . . ?
H43A C43 H43B 109.5 . . ?
C42 C43 H43C 109.5 . . ?
H43A C43 H43C 109.5 . . ?
H43B C43 H43C 109.5 . . ?
C42 C44 H44A 109.5 . . ?
C42 C44 H44B 109.5 . . ?
H44A C44 H44B 109.5 . . ?
C42 C44 H44C 109.5 . . ?
H44A C44 H44C 109.5 . . ?
H44B C44 H44C 109.5 . . ?
C42 C45 H45A 109.5 . . ?
C42 C45 H45B 109.5 . . ?
H45A C45 H45B 109.5 . . ?
C42 C45 H45C 109.5 . . ?
H45A C45 H45C 109.5 . . ?
H45B C45 H45C 109.5 . . ?
C33 C46 H46A 109.5 . . ?
C33 C46 H46B 109.5 . . ?
H46A C46 H46B 109.5 . . ?
C33 C46 H46C 109.5 . . ?
H46A C46 H46C 109.5 . . ?
H46B C46 H46C 109.5 . . ?
O5 C47 C48 106.6(4) . . ?
O5 C47 H47A 110.4 . . ?
C48 C47 H47A 110.4 . . ?
O5 C47 H47B 110.4 . . ?
C48 C47 H47B 110.4 . . ?
H47A C47 H47B 108.6 . . ?
C47 C48 C49 108.2(5) . . ?
C47 C48 H48A 110.1 . . ?
C49 C48 H48A 110.1 . . ?
C47 C48 H48B 110.1 . . ?
C49 C48 H48B 110.1 . . ?
H48A C48 H48B 108.4 . . ?
C48 C49 C50 105.8(5) . . ?
C48 C49 H49A 110.6 . . ?
C50 C49 H49A 110.6 . . ?
C48 C49 H49B 110.6 . . ?
C50 C49 H49B 110.6 . . ?
H49A C49 H49B 108.7 . . ?
O5 C50 C49 105.8(4) . . ?
O5 C50 H50A 110.6 . . ?
C49 C50 H50A 110.6 . . ?
O5 C50 H50B 110.6 . . ?
C49 C50 H50B 110.6 . . ?
H50A C50 H50B 108.7 . . ?
O6 C51 C52 103.6(6) . . ?
O6 C51 H51A 111.0 . . ?
C52 C51 H51A 111.0 . . ?
O6 C51 H51B 111.0 . . ?
C52 C51 H51B 111.0 . . ?
H51A C51 H51B 109.0 . . ?
C53 C52 C51 109.0(6) . . ?
C53 C52 H52A 109.9 . . ?
C51 C52 H52A 109.9 . . ?
C53 C52 H52B 109.9 . . ?
C51 C52 H52B 109.9 . . ?
H52A C52 H52B 108.3 . . ?
C52 C53 C54 106.1(6) . . ?
C52 C53 H53A 110.5 . . ?
C54 C53 H53A 110.5 . . ?
C52 C53 H53B 110.5 . . ?
C54 C53 H53B 110.5 . . ?
H53A C53 H53B 108.7 . . ?
O6 C54 C53 106.5(5) . . ?
O6 C54 H54A 110.4 . . ?
C53 C54 H54A 110.4 . . ?
O6 C54 H54B 110.4 . . ?
C53 C54 H54B 110.4 . . ?
H54A C54 H54B 108.6 . . ?
C55 C55 C56 119.1(11) 2_656 . ?
C55 C55 H55A 107.5 2_656 . ?
C56 C55 H55A 107.5 . . ?
C55 C55 H55B 107.5 2_656 . ?
C56 C55 H55B 107.5 . . ?
H55A C55 H55B 107.0 . . ?
C55 C56 C57 114.6(9) . . ?
C55 C56 H56A 108.6 . . ?
C57 C56 H56A 108.6 . . ?
C55 C56 H56B 108.6 . . ?
C57 C56 H56B 108.6 . . ?
H56A C56 H56B 107.6 . . ?
C56 C57 H57A 109.5 . . ?
C56 C57 H57B 109.5 . . ?
H57A C57 H57B 109.5 . . ?
C56 C57 H57C 109.5 . . ?
H57A C57 H57C 109.5 . . ?
H57B C57 H57C 109.5 . . ?
C63 C58 C59 24(10) 2_667 . ?
C62 C59 C63 126(10) 2_667 2_667 ?
C62 C59 C60 75(7) 2_667 . ?
C63 C59 C60 93(6) 2_667 . ?
C62 C59 C58 138(10) 2_667 . ?
C63 C59 C58 15(7) 2_667 . ?
C60 C59 C58 104(4) . . ?
C62 C59 C61 68(6) 2_667 2_667 ?
C63 C59 C61 119(7) 2_667 2_667 ?
C60 C59 C61 28(3) . 2_667 ?
C58 C59 C61 128(5) . 2_667 ?
C61 C60 C62 77(6) 2_667 2_667 ?
C61 C60 C59 85(7) 2_667 . ?
C62 C60 C59 28(3) 2_667 . ?
C61 C60 C61 45(8) 2_667 . ?
C62 C60 C61 78(4) 2_667 . ?
C59 C60 C61 103(4) . . ?
C61 C60 C63 115(8) 2_667 2_667 ?
C62 C60 C63 53(3) 2_667 2_667 ?
C59 C60 C63 32(3) . 2_667 ?
C61 C60 C63 132(4) . 2_667 ?
C60 C61 C61 106(10) 2_667 2_667 ?
C60 C61 C62 74(6) 2_667 . ?
C61 C61 C62 92(6) 2_667 . ?
C60 C61 C60 135(8) 2_667 . ?
C61 C61 C60 29(5) 2_667 . ?
C62 C61 C60 99(3) . . ?
C60 C61 C59 67(6) 2_667 2_667 ?
C61 C61 C59 118(7) 2_667 2_667 ?
C62 C61 C59 27(4) . 2_667 ?
C60 C61 C59 123(4) . 2_667 ?
C60 C61 C62 112(8) 2_667 2_667 ?
C61 C61 C62 52(4) 2_667 2_667 ?
C62 C61 C62 144(4) . 2_667 ?
C60 C61 C62 50(3) . 2_667 ?
C59 C61 C62 170(5) 2_667 2_667 ?
C59 C62 C60 77(6) 2_667 2_667 ?
C59 C62 C61 86(8) 2_667 . ?
C60 C62 C61 29(4) 2_667 . ?
C59 C62 C63 32(7) 2_667 . ?
C60 C62 C63 75(4) 2_667 . ?
C61 C62 C63 97(4) . . ?
C59 C62 C61 122(9) 2_667 2_667 ?
C60 C62 C61 52(3) 2_667 2_667 ?
C61 C62 C61 36(4) . 2_667 ?
C63 C62 C61 127(5) . 2_667 ?
C58 C63 C59 140(10) 2_667 2_667 ?
C58 C63 C62 157(10) 2_667 . ?
C59 C63 C62 23(6) 2_667 . ?
C58 C63 C60 146(10) 2_667 2_667 ?
C59 C63 C60 55(4) 2_667 2_667 ?
C62 C63 C60 52(3) . 2_667 ?

loop_
_geom_bond_atom_site_label_1
_geom_bond_atom_site_label_2
_geom_bond_distance
_geom_bond_site_symmetry_2
_geom_bond_publ_flag
Yb1 O1 2.068(3) . ?
Yb1 O3 2.070(3) . ?
Yb1 O2 2.193(3) . ?
Yb1 O5 2.353(3) . ?
Yb1 O4 2.356(3) . ?
Yb1 O6 2.362(3) . ?
Yb1 H4A 2.45(5) . ?
O1 C1 1.347(5) . ?
O2 C7 1.360(5) . ?
O3 C24 1.345(5) . ?
O4 C30 1.394(5) . ?
O4 H4A 0.81(2) . ?
O5 C47 1.450(6) . ?
O5 C50 1.454(6) . ?
O6 C51 1.451(7) . ?
O6 C54 1.472(7) . ?
C1 C6 1.409(6) . ?
C1 C2 1.413(6) . ?
C2 C3 1.407(6) . ?
C2 C14 1.531(6) . ?
C3 C4 1.383(7) . ?
C3 H3 0.9400 . ?
C4 C5 1.378(7) . ?
C4 C18 1.518(7) . ?
C5 C6 1.391(6) . ?
C5 H5 0.9400 . ?
C6 C13 1.509(6) . ?
C7 C12 1.404(6) . ?
C7 C8 1.419(6) . ?
C8 C9 1.391(6) . ?
C8 C19 1.537(6) . ?
C9 C10 1.395(7) . ?
C9 H9 0.9400 . ?
C10 C11 1.367(7) . ?
C10 C23 1.516(6) . ?
C11 C12 1.389(6) . ?
C11 H11 0.9400 . ?
C12 C13 1.520(6) . ?
C13 H13A 0.9800 . ?
C13 H13B 0.9800 . ?
C14 C16 1.527(7) . ?
C14 C15 1.536(7) . ?
C14 C17 1.543(7) . ?
C15 H15A 0.9700 . ?
C15 H15B 0.9700 . ?
C15 H15C 0.9700 . ?
C16 H16A 0.9700 . ?
C16 H16B 0.9700 . ?
C16 H16C 0.9700 . ?
C17 H17A 0.9700 . ?
C17 H17B 0.9700 . ?
C17 H17C 0.9700 . ?
C18 H18A 0.9700 . ?
C18 H18B 0.9700 . ?
C18 H18C 0.9700 . ?
C19 C20 1.532(7) . ?
C19 C22 1.533(7) . ?
C19 C21 1.540(7) . ?
C20 H20A 0.9700 . ?
C20 H20B 0.9700 . ?
C20 H20C 0.9700 . ?
C21 H21A 0.9700 . ?
C21 H21B 0.9700 . ?
C21 H21C 0.9700 . ?
C22 H22A 0.9700 . ?
C22 H22B 0.9700 . ?
C22 H22C 0.9700 . ?
C23 H23A 0.9700 . ?
C23 H23B 0.9700 . ?
C23 H23C 0.9700 . ?
C24 C29 1.413(6) . ?
C24 C25 1.413(6) . ?
C25 C26 1.400(6) . ?
C25 C37 1.534(6) . ?
C26 C27 1.386(7) . ?
C26 H26 0.9400 . ?
C27 C28 1.384(7) . ?
C27 C41 1.510(7) . ?
C28 C29 1.389(6) . ?
C28 H28 0.9400 . ?
C29 C36 1.511(6) . ?
C30 C35 1.389(6) . ?
C30 C31 1.407(6) . ?
C31 C32 1.387(6) . ?
C31 C42 1.554(6) . ?
C32 C33 1.395(7) . ?
C32 H32 0.9400 . ?
C33 C34 1.378(7) . ?
C33 C46 1.514(6) . ?
C34 C35 1.393(6) . ?
C34 H34 0.9400 . ?
C35 C36 1.525(6) . ?
C36 H36A 0.9800 . ?
C36 H36B 0.9800 . ?
C37 C38 1.531(6) . ?
C37 C39 1.532(6) . ?
C37 C40 1.534(7) . ?
C38 H38A 0.9700 . ?
C38 H38B 0.9700 . ?
C38 H38C 0.9700 . ?
C39 H39A 0.9700 . ?
C39 H39B 0.9700 . ?
C39 H39C 0.9700 . ?
C40 H40A 0.9700 . ?
C40 H40B 0.9700 . ?
C40 H40C 0.9700 . ?
C41 H41A 0.9700 . ?
C41 H41B 0.9700 . ?
C41 H41C 0.9700 . ?
C42 C43 1.532(7) . ?
C42 C45 1.535(7) . ?
C42 C44 1.538(7) . ?
C43 H43A 0.9700 . ?
C43 H43B 0.9700 . ?
C43 H43C 0.9700 . ?
C44 H44A 0.9700 . ?
C44 H44B 0.9700 . ?
C44 H44C 0.9700 . ?
C45 H45A 0.9700 . ?
C45 H45B 0.9700 . ?
C45 H45C 0.9700 . ?
C46 H46A 0.9700 . ?
C46 H46B 0.9700 . ?
C46 H46C 0.9700 . ?
C47 C48 1.469(7) . ?
C47 H47A 0.9800 . ?
C47 H47B 0.9800 . ?
C48 C49 1.484(7) . ?
C48 H48A 0.9800 . ?
C48 H48B 0.9800 . ?
C49 C50 1.490(8) . ?
C49 H49A 0.9800 . ?
C49 H49B 0.9800 . ?
C50 H50A 0.9800 . ?
C50 H50B 0.9800 . ?
C51 C52 1.500(9) . ?
C51 H51A 0.9800 . ?
C51 H51B 0.9800 . ?
C52 C53 1.465(9) . ?
C52 H52A 0.9800 . ?
C52 H52B 0.9800 . ?
C53 C54 1.490(8) . ?
C53 H53A 0.9800 . ?
C53 H53B 0.9800 . ?
C54 H54A 0.9800 . ?
C54 H54B 0.9800 . ?
C55 C55 1.477(13) 2_656 ?
C55 C56 1.486(11) . ?
C55 H55A 0.9800 . ?
C55 H55B 0.9800 . ?
C56 C57 1.493(13) . ?
C56 H56A 0.9800 . ?
C56 H56B 0.9800 . ?
C57 H57A 0.9700 . ?
C57 H57B 0.9700 . ?
C57 H57C 0.9700 . ?
C58 C63 0.63(9) 2_667 ?
C58 C59 1.53(2) . ?
C59 C62 0.73(9) 2_667 ?
C59 C63 0.99(8) 2_667 ?
C59 C60 1.51(2) . ?
C59 C61 1.63(9) 2_667 ?
C60 C61 0.77(9) 2_667 ?
C60 C62 1.50(8) 2_667 ?
C60 C61 1.533(19) . ?
C60 C63 1.85(8) 2_667 ?
C61 C60 0.77(9) 2_667 ?
C61 C61 1.13(11) 2_667 ?
C61 C62 1.52(2) . ?
C61 C59 1.63(9) 2_667 ?
C61 C62 1.92(9) 2_667 ?
C62 C59 0.73(9) 2_667 ?
C62 C60 1.50(8) 2_667 ?
C62 C63 1.53(2) . ?
C62 C61 1.92(9) 2_667 ?
C63 C58 0.63(9) 2_667 ?
C63 C59 0.99(8) 2_667 ?
C63 C60 1.85(8) 2_667 ?
